data_7001209
loop_
_publ_author_name
'Inglis, Ross'
'Jones, Leigh F.'
'Milios, Constantinos J.'
'Datta, Saiti'
'Collins, Anna'
'Parsons, Simon'
'Wernsdorfer, Wolfgang'
'Hill, Stephen'
'Perlepes, Spyros P.'
'Piligkos, Stergios'
'Brechin, Euan K.'

_publ_section_title
;
 Attempting to understand (and control) the relationship between
 structure and magnetism in an extended family of Mn6 single-molecule
 magnets
;
_journal_issue 18
_journal_name_full 'Dalton Transactions'
_journal_page_first 3403
_journal_page_last 3412
_journal_paper_doi 10.1039/b822235e
_journal_year 2009
_chemical_formula_moiety 'C80 H97.00 Mn6 N6 O26'
_chemical_formula_sum 'C80 H97 Mn6 N6 O26'
_chemical_formula_weight 1888.24
_space_group_IT_number 2
_symmetry_cell_setting triclinic
_symmetry_space_group_name_Hall '-P 1'
_symmetry_space_group_name_H-M 'P -1'
_atom_sites_solution_hydrogens geom
_atom_sites_solution_primary direct
_cell_angle_alpha 84.4970(10)
_cell_angle_beta 89.042(2)
_cell_angle_gamma 75.2140(10)
_cell_formula_units_Z 1
_cell_length_a 12.1777(3)
_cell_length_b 12.3384(2)
_cell_length_c 14.4043(3)
_cell_measurement_reflns_used 5772
_cell_measurement_temperature 150
_cell_measurement_theta_max 24
_cell_measurement_theta_min 2
_cell_volume 2082.91(8)
_computing_cell_refinement 'SAINT (Siemens ,1995)'
_computing_data_collection 'SMART (Siemens, 1993)'
_computing_data_reduction 'SAINT (Siemens ,1995)'
_computing_molecular_graphics 'CAMERON (Watkin et al., 1996)'
_computing_publication_material 'CRYSTALS (Betteridge et al., 2003)'
_computing_structure_refinement 'CRYSTALS (Betteridge et al., 2003)'
_computing_structure_solution 'SIR92 (Altomare et al., 1994)'
_diffrn_ambient_temperature 150
_diffrn_measured_fraction_theta_full 0.998
_diffrn_measured_fraction_theta_max 0.998
_diffrn_measurement_device 'Bruker SMART'
_diffrn_measurement_device_type Area
_diffrn_measurement_method '\f & \w scans'
_diffrn_radiation_monochromator graphite
_diffrn_radiation_type 'Mo K\a'
_diffrn_radiation_wavelength 0.71073
_diffrn_reflns_av_R_equivalents 0.054
_diffrn_reflns_limit_h_max 14
_diffrn_reflns_limit_h_min -15
_diffrn_reflns_limit_k_max 15
_diffrn_reflns_limit_k_min -15
_diffrn_reflns_limit_l_max 17
_diffrn_reflns_limit_l_min -17
_diffrn_reflns_number 49999
_diffrn_reflns_theta_full 26.371
_diffrn_reflns_theta_max 26.371
_diffrn_reflns_theta_min 1.730
_diffrn_standards_number 0
_exptl_absorpt_coefficient_mu 0.963
_exptl_absorpt_correction_T_max 0.93
_exptl_absorpt_correction_T_min 0.78
_exptl_absorpt_correction_type multi-scan
_exptl_absorpt_process_details 'SADABS (Siemens, 1996)'
_exptl_crystal_colour brown
_exptl_crystal_density_diffrn 1.505
_exptl_crystal_density_method 'not measured'
_exptl_crystal_description plate
_exptl_crystal_F_000 977.000
_exptl_crystal_size_max 0.31
_exptl_crystal_size_mid 0.27
_exptl_crystal_size_min 0.08
_refine_diff_density_max 0.81
_refine_diff_density_min -0.62
_refine_ls_extinction_method None
_refine_ls_goodness_of_fit_ref 0.8922
_refine_ls_hydrogen_treatment noref
_refine_ls_matrix_type full
_refine_ls_number_parameters 595
_refine_ls_number_reflns 8507
_refine_ls_number_restraints 20
_refine_ls_R_factor_all 0.0584
_refine_ls_R_factor_gt 0.0345
_refine_ls_shift/su_max 0.001025
_refine_ls_structure_factor_coef Fsqd
_refine_ls_weighting_details
;
Method, part 1, Chebychev polynomial, (Watkin, 1994, Prince, 1982)
[weight] = 1.0/[A~0~*T~0~(x)+A~1~*T~1~(x) ... +A~n-1~]*T~n-1~(x)]
where A~i~ are the Chebychev coefficients listed below and x= Fcalc/Fmax
Method = Robust Weighting (Prince, 1982)
W = [weight] * [1-(deltaF/6*sigmaF)^2^]^2^
A~i~ are:
7.94 12.2 5.96 1.50
;
_refine_ls_weighting_scheme calc
_refine_ls_wR_factor_all 0.1085
_refine_ls_wR_factor_gt 0.0880
_refine_ls_wR_factor_ref 0.1085
_reflns_limit_h_max 15
_reflns_limit_h_min -15
_reflns_limit_k_max 15
_reflns_limit_k_min -15
_reflns_limit_l_max 17
_reflns_limit_l_min 0
_reflns_number_gt 5460
_reflns_number_total 8507
_reflns_threshold_expression I>2.0\s(I)
_oxford_diffrn_Wilson_B_factor 1.58
_oxford_diffrn_Wilson_scale 78.14
_oxford_refine_ls_r_factor_ref 0.0584
_oxford_refine_ls_scale 0.11687(4)
_oxford_reflns_number_all 8507
_oxford_reflns_threshold_expression_ref I>-10.0\s(I)
_cod_data_source_file b822235e.txt
_cod_data_source_block 1
_cod_depositor_comments
;
The following automatic conversions were performed:
'_symmetry_cell_setting' value 'Triclinic' changed to 'triclinic'
according to '/home/saulius/struct/CIF-dictionaries/cif_core.dic'
dictionary named 'cif_core.dic' version 2.4.1 from 2010-06-29.

Automatic conversion script
Id: cif_fix_enum 1527 2010-12-29 10:47:43Z saulius 
;
_cod_original_sg_symbol_H-M 'P -1 '
_cod_original_formula_sum 'C80 H97.00 Mn6 N6 O26'
_cod_database_code 7001209

loop_
_symmetry_equiv_pos_as_xyz
x,y,z
-x,-y,-z

loop_
_atom_site_label
_atom_site_type_symbol
_atom_site_fract_x
_atom_site_fract_y
_atom_site_fract_z
_atom_site_U_iso_or_equiv
_atom_site_occupancy
_atom_site_adp_type
_atom_site_refinement_flags_posn
_atom_site_refinement_flags_adp
_atom_site_refinement_flags_occupancy
_atom_site_disorder_assembly
_atom_site_disorder_group
_oxford_atom_site_special_shape
_atom_site_attached_hydrogens
Mn1 Mn 1.00979(3) 0.90436(3) 0.08730(3) 0.0179 1.0000 Uani . . . . . . .
O2 O 1.08368(15) 1.02827(15) 0.06219(13) 0.0205 1.0000 Uani . . . . . . .
N3 N 1.05291(19) 1.10756(18) 0.12710(15) 0.0206 1.0000 Uani . . . . . . .
Mn4 Mn 0.88920(3) 1.14952(3) 0.15785(3) 0.0211 1.0000 Uani . . . . . . .
O5 O 0.88505(15) 1.00077(15) 0.13965(13) 0.0202 1.0000 Uani . . . . . . .
Mn6 Mn 0.74571(3) 0.96202(3) 0.15789(3) 0.0197 1.0000 Uani . . . . . . .
O7 O 0.80634(15) 0.82257(16) 0.10262(14) 0.0242 1.0000 Uani . . . . . . .
N8 N 0.92259(18) 0.78658(19) 0.09822(15) 0.0209 1.0000 Uani . . . . . . .
C9 C 0.9648(2) 0.6800(2) 0.09337(19) 0.0232 1.0000 Uani . . . . . . .
C10 C 1.0889(2) 0.6363(2) 0.08518(19) 0.0236 1.0000 Uani . . . . . . .
C11 C 1.1588(2) 0.7020(2) 0.04336(19) 0.0231 1.0000 Uani . . . . . . .
O12 O 1.11756(16) 0.81139(15) 0.01161(13) 0.0224 1.0000 Uani . . . . . . .
C13 C 1.2744(2) 0.6529(2) 0.0319(2) 0.0263 1.0000 Uani . . . . . . .
C14 C 1.3218(2) 0.5429(3) 0.0651(2) 0.0318 1.0000 Uani . . . . . . .
C15 C 1.2551(3) 0.4781(2) 0.1099(2) 0.0317 1.0000 Uani . . . . . . .
C16 C 1.1401(3) 0.5244(2) 0.1185(2) 0.0280 1.0000 Uani . . . . . . .
C17 C 0.8877(3) 0.6031(3) 0.0939(3) 0.0343 1.0000 Uani . . . . . . .
O18 O 0.60380(16) 0.93051(17) 0.17613(14) 0.0259 1.0000 Uani . . . . . . .
C19 C 0.5356(2) 0.9576(2) 0.24821(19) 0.0240 1.0000 Uani . . . . . . .
C20 C 0.5308(3) 1.0524(3) 0.2969(2) 0.0311 1.0000 Uani . . . . . . .
C21 C 0.4567(3) 1.0718(3) 0.3728(3) 0.0405 1.0000 Uani . . . . . . .
C22 C 0.3853(3) 1.0036(3) 0.3981(3) 0.0428 1.0000 Uani . . . . . . .
C23 C 0.3866(3) 0.9136(3) 0.3477(2) 0.0373 1.0000 Uani . . . . . . .
C24 C 0.4613(3) 0.8896(3) 0.2750(2) 0.0305 1.0000 Uani . . . . . . .
C25 C 0.5963(3) 1.1351(3) 0.2680(3) 0.0407 1.0000 Uani . U . . . . .
N26 N 0.6821(2) 1.10849(19) 0.21380(17) 0.0245 1.0000 Uani . . . . . . .
O27 O 0.73162(17) 1.19399(17) 0.18433(16) 0.0304 1.0000 Uani . . . . . . .
C28 C 0.5590(4) 1.2523(4) 0.2971(4) 0.0722 1.0000 Uani . U . . . . .
O29 O 0.80117(17) 0.87687(18) 0.29980(15) 0.0301 1.0000 Uani . . . . . . .
O32 O 0.68896(17) 1.06691(19) 0.02376(15) 0.0308 1.0000 Uani . . . . . . .
O37 O 0.90307(17) 1.29375(17) 0.17545(15) 0.0294 1.0000 Uani . . . . . . .
C38 C 0.9883(3) 1.3047(2) 0.2276(2) 0.0295 1.0000 Uani . . . . . . .
C39 C 0.9658(3) 1.3895(3) 0.2891(3) 0.0393 1.0000 Uani . . . . . . .
C40 C 1.0501(4) 1.4048(3) 0.3453(3) 0.0507 1.0000 Uani . . . . . . .
C41 C 1.1590(4) 1.3371(4) 0.3415(3) 0.0518 1.0000 Uani . . . . . . .
C42 C 1.1835(3) 1.2548(3) 0.2808(3) 0.0417 1.0000 Uani . . . . . . .
C43 C 1.0999(3) 1.2368(3) 0.2223(2) 0.0287 1.0000 Uani . . . . . . .
C44 C 1.1321(2) 1.1481(2) 0.1582(2) 0.0251 1.0000 Uani . . . . . . .
C45 C 1.2519(3) 1.1073(3) 0.1283(2) 0.0371 1.0000 Uani . . . . . . .
O46 O 0.93387(19) 1.08907(17) 0.30453(14) 0.0306 1.0000 Uani . . . . . . .
C47 C 0.9018(3) 1.1386(3) 0.3894(2) 0.0347 1.0000 Uani . . . . . . .
C48 C 0.8383(3) 1.0714(3) 0.4526(2) 0.0448 1.0000 Uani . . . . . . .
O49 O 1.11346(17) 0.83617(17) 0.20715(14) 0.0271 1.0000 Uani . . . . . . .
C50 C 1.0965(2) 0.8131(2) 0.2919(2) 0.0248 1.0000 Uani . . . . . . .
O51 O 1.01847(17) 0.86847(17) 0.34033(15) 0.0293 1.0000 Uani . . . . . . .
C52 C 1.1774(2) 0.7106(2) 0.3413(2) 0.0242 1.0000 Uani . . . . . . .
C53 C 1.2690(3) 0.6488(3) 0.2954(2) 0.0319 1.0000 Uani . . . . . . .
C54 C 1.3417(3) 0.5546(3) 0.3418(2) 0.0384 1.0000 Uani . . . . . . .
C55 C 1.3237(3) 0.5221(3) 0.4349(2) 0.0331 1.0000 Uani . . . . . . .
C56 C 1.2312(3) 0.5848(3) 0.4804(2) 0.0357 1.0000 Uani . . . . . . .
C57 C 1.1585(3) 0.6779(3) 0.4341(2) 0.0316 1.0000 Uani . . . . . . .
C58 C 1.3975(3) 0.4248(3) 0.4835(3) 0.0423 1.0000 Uani . . . . . . .
C59 C 1.4546(4) 0.3442(3) 0.5261(3) 0.0587 1.0000 Uani . . . . . . .
C300 C 0.7674(7) 0.7930(7) 0.3620(7) 0.0436 0.5320 Uani . . . 1 2 . .
C301 C 0.7942(10) 0.7609(10) 0.3235(7) 0.0471 0.4680 Uani . U . 1 1 . .
C310 C 0.8041(11) 0.7357(10) 0.4253(7) 0.0701 0.4680 Uani . U . 1 1 . .
C311 C 0.8475(7) 0.6821(6) 0.3688(7) 0.0528 0.5320 Uani . . . 1 2 . .
H131 H 1.3187 0.6963 0.0021 0.0329 1.0000 Uiso . . . . . . .
H141 H 1.3985 0.5124 0.0583 0.0364 1.0000 Uiso . . . . . . .
H151 H 1.2875 0.4040 0.1334 0.0372 1.0000 Uiso . . . . . . .
H161 H 1.0950 0.4805 0.1476 0.0347 1.0000 Uiso . . . . . . .
H171 H 0.9290 0.5278 0.0874 0.0533 1.0000 Uiso . . . . . . .
H172 H 0.8454 0.6073 0.1490 0.0534 1.0000 Uiso . . . . . . .
H173 H 0.8368 0.6281 0.0428 0.0534 1.0000 Uiso . . . . . . .
H211 H 0.4563 1.1323 0.4063 0.0514 1.0000 Uiso . . . . . . .
H221 H 0.3374 1.0177 0.4487 0.0532 1.0000 Uiso . . . . . . .
H231 H 0.3380 0.8676 0.3628 0.0456 1.0000 Uiso . . . . . . .
H241 H 0.4634 0.8282 0.2428 0.0377 1.0000 Uiso . . . . . . .
H391 H 0.8928 1.4350 0.2910 0.0504 1.0000 Uiso . . . . . . .
H401 H 1.0326 1.4608 0.3856 0.0675 1.0000 Uiso . . . . . . .
H411 H 1.2155 1.3467 0.3794 0.0699 1.0000 Uiso . . . . . . .
H421 H 1.2563 1.2102 0.2772 0.0530 1.0000 Uiso . . . . . . .
H451 H 1.2974 1.1538 0.1455 0.0601 1.0000 Uiso . . . . . . .
H452 H 1.2546 1.1042 0.0624 0.0593 1.0000 Uiso . . . . . . .
H453 H 1.2807 1.0334 0.1573 0.0600 1.0000 Uiso . . . . . . .
H472 H 0.9682 1.1452 0.4216 0.0459 1.0000 Uiso . . . . . . .
H471 H 0.8529 1.2125 0.3733 0.0457 1.0000 Uiso . . . . . . .
H483 H 0.8162 1.1076 0.5084 0.0747 1.0000 Uiso . . . . . . .
H481 H 0.8853 0.9965 0.4676 0.0749 1.0000 Uiso . . . . . . .
H482 H 0.7711 1.0671 0.4201 0.0746 1.0000 Uiso . . . . . . .
H531 H 1.2826 0.6691 0.2337 0.0389 1.0000 Uiso . . . . . . .
H541 H 1.4024 0.5130 0.3111 0.0450 1.0000 Uiso . . . . . . .
H561 H 1.2189 0.5659 0.5423 0.0446 1.0000 Uiso . . . . . . .
H571 H 1.0966 0.7193 0.4641 0.0372 1.0000 Uiso . . . . . . .
H591 H 1.4994 0.2802 0.5579 0.0691 1.0000 Uiso . . . . . . .
H3002 H 0.7583 0.8185 0.4231 0.0505 0.5320 Uiso . . . 1 2 . .
H3001 H 0.6944 0.7879 0.3408 0.0500 0.5320 Uiso . . . 1 2 . .
H3011 H 0.8568 0.7093 0.2949 0.0511 0.4680 Uiso . . . 1 1 . .
H3012 H 0.7242 0.7505 0.3017 0.0510 0.4680 Uiso . . . 1 1 . .
H3113 H 0.8165 0.6276 0.4032 0.0808 0.5320 Uiso . . . 1 2 . .
H3111 H 0.9164 0.6856 0.3979 0.0812 0.5320 Uiso . . . 1 2 . .
H3112 H 0.8656 0.6602 0.3068 0.0812 0.5320 Uiso . . . 1 2 . .
H291 H 0.8675 0.8709 0.3123 0.0469 1.0000 Uiso . . . . . . .
H461 H 0.9636 1.0229 0.3160 0.0466 1.0000 Uiso . . . . . . .
C101 C 0.5849(5) 1.1148(6) -0.0285(5) 0.0358 0.5000 Uani D . . 2 1 . .
C102 C 0.4955(6) 1.1810(7) 0.0295(6) 0.0450 0.5000 Uani D . . 2 1 . .
H1011 H 0.6005 1.1634 -0.0814 0.0419 0.5000 Uiso . . . 2 1 . .
H1012 H 0.5589 1.0555 -0.0503 0.0420 0.5000 Uiso . . . 2 1 . .
H1021 H 0.4260 1.2021 -0.0048 0.0670 0.5000 Uiso . . . 2 1 . .
H1022 H 0.5149 1.2468 0.0473 0.0668 0.5000 Uiso . . . 2 1 . .
H1023 H 0.4848 1.1351 0.0851 0.0670 0.5000 Uiso . . . 2 1 . .
H321 H 0.7363 1.0812 -0.0104 0.0474 1.0000 Uiso . . . . . . .
H322 H 0.6208 1.0898 0.0100 0.0379 0.5000 Uiso . . . 2 2 . .
H281 H 0.4957 1.2575 0.3375 0.1070 0.5000 Uiso . . . . . . .
H282 H 0.6204 1.2666 0.3311 0.1070 0.5000 Uiso . . . . . . .
H283 H 0.5406 1.3043 0.2447 0.1070 0.5000 Uiso . . . . . . .
H284 H 0.6104 1.2939 0.2742 0.1068 0.5000 Uiso . . . . . . .
H285 H 0.5606 1.2472 0.3646 0.1068 0.5000 Uiso . . . . . . .
H286 H 0.4850 1.2866 0.2759 0.1068 0.5000 Uiso . . . . . . .
C109 C 0.3647(8) 1.5015(8) -0.1816(7) 0.0614 0.5000 Uani D U . 3 . . .
O107 O 0.4205(10) 1.5838(10) -0.1590(9) 0.0609 0.2500 Uani . . . 3 1 . .
O108 O 0.2847(8) 1.5499(7) -0.2445(7) 0.0399 0.2500 Uani . . . 3 2 . .
C110 C 0.4236(10) 1.3855(10) -0.1949(11) 0.0819 0.5000 Uani D U . 3 . . .
H1091 H 0.4196 1.5438 -0.1846 0.0783 0.2500 Uiso . . . 3 2 . .
H1092 H 0.3298 1.5035 -0.1223 0.0783 0.2500 Uiso . . . 3 2 . .
H1093 H 0.3254 1.5303 -0.2392 0.0783 0.2500 Uiso . . . 3 1 . .
H1094 H 0.3108 1.4983 -0.1338 0.0783 0.2500 Uiso . . . 3 1 . .
O103 O 0.4859(4) 1.1699(5) -0.0429(5) 0.0527 0.5000 Uani . . . 2 2 . .
C104 C 0.4260(6) 1.2821(7) -0.0338(6) 0.0497 0.5000 Uani . . . 2 2 . .
C105 C 0.4155(6) 1.3595(8) -0.1244(8) 0.0548 0.5000 Uani . . . 2 2 . .
H1041 H 0.4669 1.3099 0.0123 0.0630 0.5000 Uiso . . . 2 2 . .
H1042 H 0.3508 1.2830 -0.0107 0.0629 0.5000 Uiso . . . 2 2 . .
H1031 H 0.4506 1.1201 -0.0725 0.0500 1.0000 Uiso . . . . . . .
H1101 H 0.3686 1.3460 -0.2087 0.0972 0.5000 Uiso . . . 3 . . .
H1102 H 0.4751 1.3842 -0.2441 0.0972 0.5000 Uiso . . . 3 . . .
H1103 H 0.4622 1.3508 -0.1386 0.0972 0.5000 Uiso . . . 3 . . .
H1051 H 0.3751 1.4332 -0.1134 0.0683 0.5000 Uiso . . . 2 2 . .
H1052 H 0.4900 1.3602 -0.1462 0.0683 0.5000 Uiso . . . 2 2 . .
H1053 H 0.3773 1.3318 -0.1699 0.0683 0.5000 Uiso . . . 2 2 . .
H1071 H 0.3774 1.6468 -0.1667 0.0709 0.2500 Uiso . . . 3 1 . .
H1081 H 0.2300 1.5954 -0.2245 0.0476 0.2500 Uiso . . . 3 2 . .
H3101 H 0.7998 0.6606 0.4415 0.0901 0.4680 Uiso . . . 1 1 . .
H3102 H 0.8750 0.7444 0.4452 0.0901 0.4680 Uiso . . . 1 1 . .
H3103 H 0.7442 0.7863 0.4539 0.0901 0.4680 Uiso . . . 1 1 . .

loop_
_atom_site_aniso_label
_atom_site_aniso_U_11
_atom_site_aniso_U_22
_atom_site_aniso_U_33
_atom_site_aniso_U_23
_atom_site_aniso_U_13
_atom_site_aniso_U_12
Mn1 0.01513(19) 0.01804(19) 0.0203(2) -0.00121(15) 0.00210(14) -0.00436(15)
O2 0.0184(9) 0.0218(9) 0.0216(9) -0.0033(7) 0.0026(7) -0.0057(7)
N3 0.0218(11) 0.0194(11) 0.0201(11) -0.0013(8) 0.0042(8) -0.0049(9)
Mn4 0.0181(2) 0.0190(2) 0.0277(2) -0.00427(16) 0.00519(16) -0.00678(15)
O5 0.0166(9) 0.0197(9) 0.0247(10) -0.0036(7) 0.0021(7) -0.0051(7)
Mn6 0.01515(19) 0.0200(2) 0.0244(2) -0.00268(15) 0.00246(15) -0.00503(15)
O7 0.0160(9) 0.0251(10) 0.0330(11) -0.0061(8) 0.0009(8) -0.0068(7)
N8 0.0176(10) 0.0246(11) 0.0198(11) -0.0019(9) 0.0019(8) -0.0040(9)
C9 0.0234(13) 0.0228(13) 0.0244(14) -0.0014(10) 0.0010(10) -0.0079(11)
C10 0.0238(13) 0.0222(13) 0.0238(14) -0.0040(10) -0.0009(11) -0.0037(11)
C11 0.0240(13) 0.0221(13) 0.0222(13) -0.0023(10) -0.0012(10) -0.0038(10)
O12 0.0217(9) 0.0205(9) 0.0235(10) 0.0012(7) 0.0034(7) -0.0038(7)
C13 0.0206(13) 0.0266(14) 0.0298(15) -0.0006(11) 0.0039(11) -0.0033(11)
C14 0.0208(14) 0.0314(15) 0.0389(17) -0.0043(13) 0.0019(12) 0.0017(12)
C15 0.0304(15) 0.0231(14) 0.0375(17) 0.0000(12) 0.0011(13) -0.0005(12)
C16 0.0294(15) 0.0237(14) 0.0309(15) -0.0009(11) 0.0035(12) -0.0079(11)
C17 0.0256(15) 0.0254(15) 0.054(2) -0.0073(13) 0.0021(13) -0.0087(12)
O18 0.0179(9) 0.0305(10) 0.0314(11) -0.0060(8) 0.0036(8) -0.0090(8)
C19 0.0187(12) 0.0290(14) 0.0237(14) 0.0022(11) -0.0001(10) -0.0063(11)
C20 0.0246(14) 0.0351(16) 0.0351(16) -0.0065(13) 0.0092(12) -0.0096(12)
C21 0.0356(17) 0.048(2) 0.0422(19) -0.0142(16) 0.0141(15) -0.0156(15)
C22 0.0393(19) 0.053(2) 0.0388(19) -0.0039(16) 0.0183(15) -0.0177(16)
C23 0.0286(16) 0.0403(18) 0.0423(19) 0.0094(14) 0.0085(13) -0.0127(13)
C24 0.0272(15) 0.0287(15) 0.0352(16) 0.0028(12) 0.0006(12) -0.0089(12)
C25 0.0298(15) 0.0356(17) 0.063(2) -0.0219(16) 0.0228(15) -0.0153(13)
N26 0.0210(11) 0.0229(11) 0.0311(13) -0.0014(10) 0.0033(9) -0.0090(9)
O27 0.0222(10) 0.0228(10) 0.0473(13) -0.0051(9) 0.0107(9) -0.0075(8)
C28 0.060(2) 0.052(2) 0.116(3) -0.043(2) 0.053(2) -0.0260(19)
O29 0.0257(10) 0.0320(11) 0.0327(11) 0.0058(9) -0.0027(8) -0.0108(9)
O32 0.0196(9) 0.0411(12) 0.0287(11) 0.0034(9) 0.0008(8) -0.0047(9)
O37 0.0282(10) 0.0230(10) 0.0405(12) -0.0075(9) 0.0053(9) -0.0114(8)
C38 0.0380(16) 0.0275(15) 0.0298(15) -0.0050(12) 0.0093(12) -0.0205(13)
C39 0.049(2) 0.0320(16) 0.0430(19) -0.0090(14) 0.0156(15) -0.0203(15)
C40 0.075(3) 0.049(2) 0.042(2) -0.0224(17) 0.0133(19) -0.036(2)
C41 0.064(3) 0.061(2) 0.045(2) -0.0208(19) 0.0001(18) -0.038(2)
C42 0.046(2) 0.048(2) 0.0381(18) -0.0101(15) -0.0024(15) -0.0237(16)
C43 0.0343(16) 0.0303(15) 0.0275(15) -0.0032(12) 0.0021(12) -0.0190(12)
C44 0.0229(13) 0.0290(14) 0.0245(14) 0.0000(11) 0.0001(11) -0.0096(11)
C45 0.0251(15) 0.052(2) 0.0388(18) -0.0120(15) -0.0007(13) -0.0151(14)
O46 0.0431(12) 0.0245(10) 0.0244(10) -0.0045(8) 0.0067(9) -0.0085(9)
C47 0.0477(19) 0.0372(17) 0.0243(15) -0.0081(13) 0.0096(13) -0.0187(14)
C48 0.061(2) 0.054(2) 0.0293(17) -0.0105(15) 0.0179(16) -0.0319(19)
O49 0.0244(10) 0.0303(10) 0.0252(10) 0.0023(8) -0.0054(8) -0.0057(8)
C50 0.0242(14) 0.0248(14) 0.0272(14) -0.0019(11) -0.0031(11) -0.0096(11)
O51 0.0257(10) 0.0297(11) 0.0306(11) 0.0003(8) 0.0005(8) -0.0045(8)
C52 0.0236(13) 0.0232(13) 0.0264(14) -0.0027(11) -0.0030(11) -0.0070(11)
C53 0.0311(16) 0.0370(16) 0.0245(15) -0.0011(12) -0.0024(12) -0.0033(13)
C54 0.0333(17) 0.0368(17) 0.0380(18) -0.0075(14) -0.0026(14) 0.0056(14)
C55 0.0400(17) 0.0278(15) 0.0313(16) -0.0008(12) -0.0115(13) -0.0084(13)
C56 0.0440(18) 0.0334(16) 0.0287(16) 0.0018(13) -0.0035(13) -0.0094(14)
C57 0.0355(16) 0.0290(15) 0.0297(16) -0.0030(12) 0.0013(13) -0.0069(13)
C58 0.046(2) 0.0387(19) 0.0396(19) -0.0014(15) -0.0084(15) -0.0064(15)
C59 0.068(3) 0.040(2) 0.057(3) 0.0097(18) -0.021(2) 0.0026(19)
C300 0.037(4) 0.039(4) 0.048(5) 0.020(4) 0.007(4) -0.007(3)
C301 0.067(6) 0.057(6) 0.028(5) -0.002(4) -0.003(4) -0.036(5)
C310 0.093(7) 0.078(6) 0.050(5) 0.009(5) 0.004(5) -0.047(5)
C311 0.055(4) 0.023(3) 0.075(6) 0.012(4) 0.007(4) -0.007(3)
C101 0.029(3) 0.041(4) 0.032(3) 0.000(3) -0.010(3) 0.001(3)
C102 0.020(3) 0.063(5) 0.049(5) -0.001(4) 0.005(3) -0.008(3)
C109 0.053(5) 0.056(5) 0.085(6) -0.027(4) 0.009(4) -0.026(4)
O107 0.055(7) 0.047(6) 0.077(8) -0.002(6) -0.008(6) -0.007(5)
O108 0.029(5) 0.028(4) 0.060(6) -0.015(4) -0.009(4) 0.003(4)
C110 0.063(6) 0.068(6) 0.110(8) -0.003(6) 0.012(6) -0.012(5)
O103 0.034(3) 0.050(3) 0.073(4) -0.026(3) -0.020(3) 0.002(2)
C104 0.030(3) 0.057(5) 0.066(5) -0.021(4) -0.004(3) -0.012(3)
C105 0.027(4) 0.065(5) 0.078(6) -0.029(5) 0.003(4) -0.014(4)

loop_
_atom_type_symbol
_atom_type_scat_dispersion_real
_atom_type_scat_dispersion_imag
_atom_type_scat_Cromer_Mann_a1
_atom_type_scat_Cromer_Mann_b1
_atom_type_scat_Cromer_Mann_a2
_atom_type_scat_Cromer_Mann_b2
_atom_type_scat_Cromer_Mann_a3
_atom_type_scat_Cromer_Mann_b3
_atom_type_scat_Cromer_Mann_a4
_atom_type_scat_Cromer_Mann_b4
_atom_type_scat_Cromer_Mann_c
_atom_type_scat_source
C 0.0033 0.0016 2.3100 20.8439 1.0200 10.2075 1.5886 0.5687 0.8650 51.6512 0.2156 'International Tables Vol C 4.2.6.8 and 6.1.1.4'
H 0.0000 0.0000 0.4930 10.5109 0.3229 26.1257 0.1402 3.1424 0.0408 57.7998 0.0030 'International Tables Vol C 4.2.6.8 and 6.1.1.4'
N 0.0061 0.0033 12.2126 0.0057 3.1322 9.8933 2.0125 28.9975 1.1663 0.5826 -11.5290 'International Tables Vol C 4.2.6.8 and 6.1.1.4'
O 0.0106 0.0060 3.0485 13.2771 2.2868 5.7011 1.5463 0.3239 0.8670 32.9089 0.2508 'International Tables Vol C 4.2.6.8 and 6.1.1.4'
Mn 0.3368 0.7283 11.2819 5.3409 7.3573 0.3432 3.0193 17.8674 2.2441 83.7543 1.0896 'International Tables Vol C 4.2.6.8 and 6.1.1.4'

loop_
_geom_angle_atom_site_label_1
_geom_angle_site_symmetry_1
_geom_angle_atom_site_label_2
_geom_angle_site_symmetry_2
_geom_angle_atom_site_label_3
_geom_angle_site_symmetry_3
_geom_angle
_geom_angle_publ_flag
O2 2_775 Mn1 . Mn1 2_775 37.09(4) yes
O2 2_775 Mn1 . O2 . 85.16(7) yes
Mn1 2_775 Mn1 . O2 . 48.07(5) yes
O2 2_775 Mn1 . Mn4 . 87.85(4) yes
Mn1 2_775 Mn1 . Mn4 . 71.123(15) yes
O2 . Mn1 . Mn4 . 60.78(5) yes
O2 2_775 Mn1 . O5 . 86.45(7) yes
Mn1 2_775 Mn1 . O5 . 87.83(6) yes
O2 . Mn1 . O5 . 90.79(8) yes
Mn4 . Mn1 . O5 . 30.23(5) yes
O2 2_775 Mn1 . N8 . 87.56(8) yes
Mn1 2_775 Mn1 . N8 . 124.64(7) yes
O2 . Mn1 . N8 . 172.67(9) yes
Mn4 . Mn1 . N8 . 118.10(6) yes
O5 . Mn1 . N8 . 87.87(8) yes
O2 2_775 Mn1 . O12 . 82.12(7) yes
Mn1 2_775 Mn1 . O12 . 84.81(6) yes
O2 . Mn1 . O12 . 91.13(8) yes
Mn4 . Mn1 . O12 . 150.95(6) yes
O5 . Mn1 . O12 . 168.20(8) yes
O2 2_775 Mn1 . O49 . 171.67(7) yes
Mn1 2_775 Mn1 . O49 . 139.82(6) yes
O2 . Mn1 . O49 . 92.39(8) yes
Mn4 . Mn1 . O49 . 97.93(6) yes
O5 . Mn1 . O49 . 101.57(8) yes
N8 . Mn1 . O12 . 88.75(9) yes
N8 . Mn1 . O49 . 94.94(8) yes
O12 . Mn1 . O49 . 89.98(8) yes
Mn1 2_775 O2 . Mn1 . 94.84(7) yes
Mn1 2_775 O2 . N3 . 112.02(14) yes
Mn1 . O2 . N3 . 111.79(14) yes
O2 . N3 . Mn4 . 115.13(16) yes
O2 . N3 . C44 . 117.6(2) yes
Mn4 . N3 . C44 . 127.23(19) yes
N3 . Mn4 . O12 2_775 78.75(8) yes
N3 . Mn4 . Mn1 . 58.79(7) yes
O12 2_775 Mn4 . Mn1 . 77.31(4) yes
N3 . Mn4 . O5 . 88.15(8) yes
O12 2_775 Mn4 . O5 . 87.38(7) yes
Mn1 . Mn4 . O5 . 29.87(5) yes
N3 . Mn4 . Mn6 . 119.13(7) yes
O12 2_775 Mn4 . Mn6 . 93.83(5) yes
Mn1 . Mn4 . Mn6 . 60.636(12) yes
O5 . Mn4 . Mn6 . 30.99(5) yes
N3 . Mn4 . O27 . 178.08(9) yes
O12 2_775 Mn4 . O27 . 99.80(8) yes
Mn1 . Mn4 . O27 . 122.24(6) yes
O5 . Mn4 . O27 . 93.05(8) yes
Mn6 . Mn4 . O27 . 62.09(6) yes
N3 . Mn4 . O37 . 88.37(9) yes
O12 2_775 Mn4 . O37 . 92.55(8) yes
Mn1 . Mn4 . O37 . 146.79(7) yes
O5 . Mn4 . O37 . 176.47(9) yes
Mn6 . Mn4 . O37 . 152.48(7) yes
N3 . Mn4 . O46 . 89.00(9) yes
O12 2_775 Mn4 . O46 . 166.84(7) yes
Mn1 . Mn4 . O46 . 92.31(5) yes
O5 . Mn4 . O46 . 87.45(8) yes
Mn6 . Mn4 . O46 . 87.93(6) yes
O27 . Mn4 . O37 . 90.44(9) yes
O27 . Mn4 . O46 . 92.55(9) yes
O37 . Mn4 . O46 . 91.87(9) yes
Mn4 . O5 . Mn1 . 119.89(9) yes
Mn4 . O5 . Mn6 . 117.90(9) yes
Mn1 . O5 . Mn6 . 121.53(10) yes
O5 . Mn6 . Mn4 . 31.12(5) yes
O5 . Mn6 . O7 . 90.55(8) yes
Mn4 . Mn6 . O7 . 121.01(6) yes
O5 . Mn6 . O18 . 177.37(9) yes
Mn4 . Mn6 . O18 . 146.31(6) yes
O7 . Mn6 . O18 . 91.87(8) yes
O5 . Mn6 . N26 . 89.33(9) yes
Mn4 . Mn6 . N26 . 58.78(7) yes
O7 . Mn6 . N26 . 179.24(9) yes
O18 . Mn6 . N26 . 88.24(9) yes
O5 . Mn6 . O29 . 91.23(8) yes
Mn4 . Mn6 . O29 . 96.41(5) yes
O7 . Mn6 . O29 . 90.75(8) yes
O18 . Mn6 . O29 . 89.78(8) yes
N26 . Mn6 . O29 . 90.00(9) yes
O5 . Mn6 . O32 . 86.50(8) yes
Mn4 . Mn6 . O32 . 78.26(6) yes
O7 . Mn6 . O32 . 95.93(8) yes
O18 . Mn6 . O32 . 92.21(8) yes
N26 . Mn6 . O32 . 83.31(9) yes
O29 . Mn6 . O32 . 172.96(8) yes
Mn6 . O7 . N8 . 116.37(15) yes
O7 . N8 . Mn1 . 117.42(16) yes
O7 . N8 . C9 . 116.5(2) yes
Mn1 . N8 . C9 . 125.77(19) yes
N8 . C9 . C10 . 119.3(2) yes
N8 . C9 . C17 . 119.8(2) yes
C10 . C9 . C17 . 120.8(2) yes
C9 . C10 . C11 . 122.6(2) yes
C9 . C10 . C16 . 119.4(3) yes
C11 . C10 . C16 . 118.0(3) yes
C10 . C11 . O12 . 122.2(2) yes
C10 . C11 . C13 . 119.6(3) yes
O12 . C11 . C13 . 118.1(2) yes
C11 . O12 . Mn4 2_775 115.16(16) yes
C11 . O12 . Mn1 . 117.73(16) yes
Mn4 2_775 O12 . Mn1 . 120.28(9) yes
C11 . C13 . C14 . 120.8(3) yes
C11 . C13 . H131 . 118.6 no
C14 . C13 . H131 . 120.6 no
C13 . C14 . C15 . 120.4(3) yes
C13 . C14 . H141 . 119.7 no
C15 . C14 . H141 . 119.8 no
C14 . C15 . C16 . 119.3(3) yes
C14 . C15 . H151 . 120.4 no
C16 . C15 . H151 . 120.3 no
C10 . C16 . C15 . 121.8(3) yes
C10 . C16 . H161 . 118.9 no
C15 . C16 . H161 . 119.3 no
C9 . C17 . H171 . 111.4 no
C9 . C17 . H172 . 109.5 no
H171 . C17 . H172 . 110.9 no
C9 . C17 . H173 . 108.0 no
H171 . C17 . H173 . 108.5 no
H172 . C17 . H173 . 108.4 no
Mn6 . O18 . C19 . 125.44(18) yes
O18 . C19 . C20 . 123.8(3) yes
O18 . C19 . C24 . 117.9(3) yes
C20 . C19 . C24 . 118.3(3) yes
C19 . C20 . C21 . 118.8(3) yes
C19 . C20 . C25 . 122.3(3) yes
C21 . C20 . C25 . 118.8(3) yes
C20 . C21 . C22 . 121.8(3) yes
C20 . C21 . H211 . 118.5 no
C22 . C21 . H211 . 119.7 no
C21 . C22 . C23 . 119.2(3) yes
C21 . C22 . H221 . 120.4 no
C23 . C22 . H221 . 120.4 no
C22 . C23 . C24 . 120.5(3) yes
C22 . C23 . H231 . 120.4 no
C24 . C23 . H231 . 119.1 no
C19 . C24 . C23 . 121.3(3) yes
C19 . C24 . H241 . 118.5 no
C23 . C24 . H241 . 120.1 no
C20 . C25 . N26 . 120.0(3) yes
C20 . C25 . C28 . 120.1(3) yes
N26 . C25 . C28 . 119.9(3) yes
Mn6 . N26 . C25 . 128.7(2) yes
Mn6 . N26 . O27 . 115.44(16) yes
C25 . N26 . O27 . 115.6(2) yes
N26 . O27 . Mn4 . 115.87(16) yes
C25 . C28 . H281 . 109.1 no
C25 . C28 . H282 . 108.3 no
H281 . C28 . H282 . 108.4 no
C25 . C28 . H283 . 110.1 no
H281 . C28 . H283 . 110.9 no
H282 . C28 . H283 . 109.9 no
C25 . C28 . H284 . 109.6 no
H281 . C28 . H284 . 140.9 no
H282 . C28 . H284 . 53.3 no
H283 . C28 . H284 . 59.4 no
C25 . C28 . H285 . 108.0 no
H281 . C28 . H285 . 53.3 no
H282 . C28 . H285 . 58.0 no
H283 . C28 . H285 . 141.9 no
H284 . C28 . H285 . 108.5 no
C25 . C28 . H286 . 110.1 no
H281 . C28 . H286 . 58.6 no
H282 . C28 . H286 . 141.6 no
H283 . C28 . H286 . 55.4 no
H284 . C28 . H286 . 111.5 no
H285 . C28 . H286 . 109.1 no
Mn6 . O29 . C301 . 119.4(4) yes
Mn6 . O29 . H291 . 114.6 no
C301 . O29 . H291 . 100.6 no
Mn6 . O29 . C300 . 135.0(4) yes
Mn6 . O29 . H291 . 114.6 no
C300 . O29 . H291 . 105.5 no
Mn6 . O32 . C101 . 138.6(3) yes
Mn6 . O32 . H321 . 118.0 no
C101 . O32 . H321 . 103.3 no
Mn6 . O32 . H321 . 118.0 no
Mn6 . O32 . H322 . 120.9 no
H321 . O32 . H322 . 121.1 no
Mn4 . O37 . C38 . 119.31(19) yes
O37 . C38 . C39 . 118.3(3) yes
O37 . C38 . C43 . 122.9(3) yes
C39 . C38 . C43 . 118.8(3) yes
C38 . C39 . C40 . 121.1(3) yes
C38 . C39 . H391 . 118.3 no
C40 . C39 . H391 . 120.6 no
C39 . C40 . C41 . 120.2(3) yes
C39 . C40 . H401 . 119.2 no
C41 . C40 . H401 . 120.6 no
C40 . C41 . C42 . 119.8(4) yes
C40 . C41 . H411 . 120.4 no
C42 . C41 . H411 . 119.9 no
C41 . C42 . C43 . 121.7(4) yes
C41 . C42 . H421 . 120.2 no
C43 . C42 . H421 . 118.1 no
C38 . C43 . C42 . 118.4(3) yes
C38 . C43 . C44 . 122.7(3) yes
C42 . C43 . C44 . 119.0(3) yes
C43 . C44 . N3 . 118.3(3) yes
C43 . C44 . C45 . 121.0(3) yes
N3 . C44 . C45 . 120.7(3) yes
C44 . C45 . H451 . 111.8 no
C44 . C45 . H452 . 109.8 no
H451 . C45 . H452 . 109.6 no
C44 . C45 . H453 . 107.8 no
H451 . C45 . H453 . 109.4 no
H452 . C45 . H453 . 108.4 no
Mn4 . O46 . C47 . 132.29(19) yes
Mn4 . O46 . H461 . 117.1 no
C47 . O46 . H461 . 109.3 no
O46 . C47 . C48 . 112.1(3) yes
O46 . C47 . H472 . 110.0 no
C48 . C47 . H472 . 109.4 no
O46 . C47 . H471 . 107.2 no
C48 . C47 . H471 . 108.9 no
H472 . C47 . H471 . 109.3 no
C47 . C48 . H483 . 110.2 no
C47 . C48 . H481 . 109.7 no
H483 . C48 . H481 . 110.4 no
C47 . C48 . H482 . 108.4 no
H483 . C48 . H482 . 109.1 no
H481 . C48 . H482 . 109.0 no
Mn1 . O49 . C50 . 135.85(19) yes
O49 . C50 . O51 . 125.8(3) yes
O49 . C50 . C52 . 117.3(3) yes
O51 . C50 . C52 . 116.9(3) yes
C50 . C52 . C53 . 120.9(3) yes
C50 . C52 . C57 . 119.5(3) yes
C53 . C52 . C57 . 119.6(3) yes
C52 . C53 . C54 . 120.0(3) yes
C52 . C53 . H531 . 120.8 no
C54 . C53 . H531 . 119.3 no
C53 . C54 . C55 . 120.6(3) yes
C53 . C54 . H541 . 120.0 no
C55 . C54 . H541 . 119.4 no
C54 . C55 . C56 . 118.9(3) yes
C54 . C55 . C58 . 121.3(3) yes
C56 . C55 . C58 . 119.8(3) yes
C55 . C56 . C57 . 120.4(3) yes
C55 . C56 . H561 . 120.3 no
C57 . C56 . H561 . 119.3 no
C52 . C57 . C56 . 120.4(3) yes
C52 . C57 . H571 . 119.1 no
C56 . C57 . H571 . 120.5 no
C55 . C58 . C59 . 177.1(5) yes
C58 . C59 . H591 . 178.4 no
O29 . C300 . C311 . 114.7(7) yes
O29 . C300 . H3002 . 108.5 no
C311 . C300 . H3002 . 108.0 no
O29 . C300 . H3001 . 107.3 no
C311 . C300 . H3001 . 110.1 no
H3002 . C300 . H3001 . 108.1 no
O29 . C301 . C310 . 108.6(8) yes
O29 . C301 . H3011 . 109.7 no
C310 . C301 . H3011 . 108.5 no
O29 . C301 . H3012 . 110.8 no
C310 . C301 . H3012 . 110.4 no
H3011 . C301 . H3012 . 108.8 no
C301 . C310 . H3101 . 109.3 no
C301 . C310 . H3102 . 109.0 no
H3101 . C310 . H3102 . 109.7 no
C301 . C310 . H3103 . 109.2 no
H3101 . C310 . H3103 . 109.9 no
H3102 . C310 . H3103 . 109.8 no
C300 . C311 . H3113 . 111.3 no
C300 . C311 . H3111 . 109.8 no
H3113 . C311 . H3111 . 109.8 no
C300 . C311 . H3112 . 108.8 no
H3113 . C311 . H3112 . 109.4 no
H3111 . C311 . H3112 . 107.7 no
O32 . C101 . C102 . 111.6(5) yes
O32 . C101 . H1011 . 108.7 no
C102 . C101 . H1011 . 109.3 no
O32 . C101 . H1012 . 108.7 no
C102 . C101 . H1012 . 109.1 no
H1011 . C101 . H1012 . 109.4 no
C101 . C102 . H1021 . 108.7 no
C101 . C102 . H1022 . 111.8 no
H1021 . C102 . H1022 . 110.1 no
C101 . C102 . H1023 . 109.6 no
H1021 . C102 . H1023 . 107.9 no
H1022 . C102 . H1023 . 108.7 no
O107 . C109 . H1093 . 106.1 no
O107 . C109 . H1094 . 105.8 no
H1093 . C109 . H1094 . 109.1 no
O108 . C109 . H1091 . 107.9 no
O108 . C109 . H1092 . 107.5 no
H1091 . C109 . H1092 . 110.0 no
C109 . C110 . H1101 . 108.7 no
C109 . C110 . H1102 . 109.8 no
H1101 . C110 . H1102 . 110.0 no
C109 . C110 . H1103 . 108.9 no
H1101 . C110 . H1103 . 108.9 no
H1102 . C110 . H1103 . 110.5 no
C104 . O103 . H1031 . 120.5 no
O103 . C104 . C105 . 114.0(7) yes
O103 . C104 . H1041 . 106.7 no
C105 . C104 . H1041 . 109.1 no
O103 . C104 . H1042 . 108.9 no
C105 . C104 . H1042 . 109.0 no
H1041 . C104 . H1042 . 109.0 no
C104 . C105 . H1051 . 109.6 no
C104 . C105 . H1052 . 108.9 no
H1051 . C105 . H1052 . 109.4 no
C104 . C105 . H1053 . 109.4 no
H1051 . C105 . H1053 . 110.3 no
H1052 . C105 . H1053 . 109.2 no

loop_
_geom_bond_atom_site_label_1
_geom_bond_site_symmetry_1
_geom_bond_atom_site_label_2
_geom_bond_site_symmetry_2
_geom_bond_distance
_geom_bond_publ_flag
Mn1 . O2 2_775 2.4247(19) yes
Mn1 . Mn1 2_775 3.2475(8) yes
Mn1 . O2 . 1.9655(18) yes
Mn1 . Mn4 . 3.2574(5) yes
Mn1 . O5 . 1.8714(18) yes
Mn1 . N8 . 2.001(2) yes
Mn1 . O12 . 1.9107(19) yes
Mn1 . O49 . 2.1294(19) yes
O2 . N3 . 1.396(3) yes
N3 . Mn4 . 1.981(2) yes
N3 . C44 . 1.298(4) yes
Mn4 . O12 2_775 2.4410(19) yes
Mn4 . O5 . 1.8919(18) yes
Mn4 . Mn6 . 3.2355(6) yes
Mn4 . O27 . 1.899(2) yes
Mn4 . O37 . 1.871(2) yes
Mn4 . O46 . 2.201(2) yes
O5 . Mn6 . 1.8848(18) yes
Mn6 . O7 . 1.932(2) yes
Mn6 . O18 . 1.8748(19) yes
Mn6 . N26 . 2.015(2) yes
Mn6 . O29 . 2.238(2) yes
Mn6 . O32 . 2.235(2) yes
O7 . N8 . 1.374(3) yes
N8 . C9 . 1.292(4) yes
C9 . C10 . 1.475(4) yes
C9 . C17 . 1.496(4) yes
C10 . C11 . 1.410(4) yes
C10 . C16 . 1.403(4) yes
C11 . O12 . 1.352(3) yes
C11 . C13 . 1.397(4) yes
C13 . C14 . 1.374(4) yes
C13 . H131 . 0.926 no
C14 . C15 . 1.390(5) yes
C14 . H141 . 0.921 no
C15 . C16 . 1.379(4) yes
C15 . H151 . 0.931 no
C16 . H161 . 0.934 no
C17 . H171 . 0.950 no
C17 . H172 . 0.937 no
C17 . H173 . 0.946 no
O18 . C19 . 1.332(3) yes
C19 . C20 . 1.408(4) yes
C19 . C24 . 1.409(4) yes
C20 . C21 . 1.405(4) yes
C20 . C25 . 1.474(4) yes
C21 . C22 . 1.379(5) yes
C21 . H211 . 0.925 no
C22 . C23 . 1.381(5) yes
C22 . H221 . 0.927 no
C23 . C24 . 1.379(4) yes
C23 . H231 . 0.929 no
C24 . H241 . 0.920 no
C25 . N26 . 1.287(4) yes
C25 . C28 . 1.499(5) yes
N26 . O27 . 1.374(3) yes
C28 . H281 . 0.951 no
C28 . H282 . 0.962 no
C28 . H283 . 0.933 no
C28 . H284 . 0.943 no
C28 . H285 . 0.969 no
C28 . H286 . 0.935 no
O29 . C301 . 1.463(10) yes
O29 . H291 . 0.814 no
O29 . C300 . 1.438(8) yes
O29 . H291 . 0.814 no
O32 . C101 . 1.445(6) yes
O32 . H321 . 0.794 no
O32 . H321 . 0.794 no
O32 . H322 . 0.826 no
O37 . C38 . 1.333(4) yes
C38 . C39 . 1.407(4) yes
C38 . C43 . 1.407(4) yes
C39 . C40 . 1.379(6) yes
C39 . H391 . 0.923 no
C40 . C41 . 1.378(6) yes
C40 . H401 . 0.926 no
C41 . C42 . 1.374(5) yes
C41 . H411 . 0.924 no
C42 . C43 . 1.406(4) yes
C42 . H421 . 0.920 no
C43 . C44 . 1.472(4) yes
C44 . C45 . 1.488(4) yes
C45 . H451 . 0.944 no
C45 . H452 . 0.953 no
C45 . H453 . 0.947 no
O46 . C47 . 1.423(4) yes
O46 . H461 . 0.806 no
C47 . C48 . 1.508(4) yes
C47 . H472 . 0.964 no
C47 . H471 . 0.962 no
C48 . H483 . 0.957 no
C48 . H481 . 0.960 no
C48 . H482 . 0.966 no
O49 . C50 . 1.252(4) yes
C50 . O51 . 1.263(4) yes
C50 . C52 . 1.514(4) yes
C52 . C53 . 1.378(4) yes
C52 . C57 . 1.391(4) yes
C53 . C54 . 1.389(4) yes
C53 . H531 . 0.923 no
C54 . C55 . 1.392(5) yes
C54 . H541 . 0.919 no
C55 . C56 . 1.387(5) yes
C55 . C58 . 1.432(5) yes
C56 . C57 . 1.379(4) yes
C56 . H561 . 0.919 no
C57 . H571 . 0.924 no
C58 . C59 . 1.180(5) yes
C59 . H591 . 0.923 no
C300 . C311 . 1.459(11) yes
C300 . H3002 . 0.959 no
C300 . H3001 . 0.964 no
C301 . C310 . 1.471(13) yes
C301 . H3011 . 0.973 no
C301 . H3012 . 0.956 no
C310 . H3101 . 0.948 no
C310 . H3102 . 0.950 no
C310 . H3103 . 0.947 no
C311 . H3113 . 0.949 no
C311 . H3111 . 0.957 no
C311 . H3112 . 0.964 no
C101 . C102 . 1.482(10) yes
C101 . H1011 . 0.970 no
C101 . H1012 . 0.949 no
C102 . H1021 . 0.951 no
C102 . H1022 . 0.960 no
C102 . H1023 . 0.963 no
C109 . C110 . 1.457(14) yes
C109 . O107 . 1.423(15) yes
C109 . H1093 . 0.955 no
C109 . H1094 . 0.949 no
C109 . O108 . 1.325(14) yes
C109 . H1091 . 0.947 no
C109 . H1092 . 0.947 no
O107 . H1071 . 0.817 no
O108 . H1081 . 0.822 no
C110 . H1101 . 0.956 no
C110 . H1102 . 0.937 no
C110 . H1103 . 0.951 no
O103 . C104 . 1.407(9) yes
O103 . H1031 . 0.968 no
C104 . C105 . 1.528(14) yes
C104 . H1041 . 0.974 no
C104 . H1042 . 0.967 no
C105 . H1051 . 0.944 no
C105 . H1052 . 0.957 no
C105 . H1053 . 0.947 no

loop_
_geom_hbond_atom_site_label_D
_geom_hbond_site_symmetry_D
_geom_hbond_atom_site_label_H
_geom_hbond_site_symmetry_H
_geom_hbond_atom_site_label_A
_geom_hbond_site_symmetry_A
_geom_hbond_angle_DHA
_geom_hbond_distance_DH
_geom_hbond_distance_HA
_geom_hbond_distance_DA
_geom_hbond_publ_flag
C39 . H391 . O108 2_685 142 0.92 2.23 3.014(7) yes
C45 . H452 . O7 2_775 154 0.95 2.51 3.396(7) yes
C45 . H452 . O32 2_775 127 0.95 2.49 3.162(7) yes
O29 . H291 . O51 . 176 0.81 1.88 2.693(7) yes
O46 . H461 . O51 . 174 0.81 1.85 2.656(7) yes
O32 . H321 . O2 2_775 134 0.79 2.41 3.014(7) yes
O32 . H321 . O12 2_775 138 0.79 2.47 3.112(7) yes
C101 . H322 . O32 . 140 0.71 0.83 1.445(7) yes
O32 . H322 . C102 . 147 0.83 1.69 2.421(7) yes
O32 . H322 . O103 . 163 0.83 1.82 2.625(7) yes
C28 . H283 . O107 2_685 149 0.93 1.91 2.753(7) yes
C28 . H284 . O107 2_685 125 0.94 2.10 2.753(7) yes
C28 . H284 . O108 2_685 163 0.94 2.57 3.481(7) yes
O103 . H1031 . O18 2_675 153 0.97 1.86 2.763(7) yes
C110 . H1103 . O103 . 136 0.95 2.46 3.218(7) yes
C110 . H1103 . C104 . 136 0.95 1.77 2.535(7) yes
C105 . H1051 . O107 . 127 0.94 2.11 2.781(7) yes
O107 . H1071 . O27 2_685 179 0.82 2.07 2.884(7) yes
O108 . H1081 . O37 2_685 180 0.82 2.00 2.825(7) yes
